data_4034272
loop_
_publ_author_name
'Peixoto, Daniela'
'Malta, Gabriela'
'Cruz, Hugo'
'Barroso, S\'onia'
'Carvalho, Ana Lu\'isa'
'Ferreira, Lu\'isa M'
'Branco, Paula S.'

_publ_section_title
;
 N-Heterocyclic Olefin Catalysis for the Ring Opening of Cyclic Amidine
 Compounds: A Pathway to the Synthesis of \e-Caprolactam- and
 \g-Lactam-Derived Amines.
;
_journal_issue 7
_journal_name_full 'The Journal of organic chemistry'
_journal_page_first 3793
_journal_page_last 3800
_journal_paper_doi 10.1021/acs.joc.8b02823
_journal_volume 84
_journal_year 2019
_chemical_formula_moiety 'C14 H17 N3 O3, H2 O'
_chemical_formula_sum 'C14 H19 N3 O4'
_chemical_formula_weight 293.32
_space_group_crystal_system monoclinic
_space_group_IT_number 15
_space_group_name_Hall '-C 2yc'
_space_group_name_H-M_alt 'C 1 2/c 1'
_atom_sites_solution_hydrogens mixed
_audit_creation_method SHELXL-2014/7
_cell_angle_alpha 90
_cell_angle_beta 122.388(6)
_cell_angle_gamma 90
_cell_formula_units_Z 8
_cell_length_a 31.170(6)
_cell_length_b 4.9304(9)
_cell_length_c 23.090(4)
_cell_measurement_reflns_used 3290
_cell_measurement_temperature 296(2)
_cell_measurement_theta_max 25.11
_cell_measurement_theta_min 3.20
_cell_volume 2996.5(10)
_computing_cell_refinement 'Bruker SAINT'
_computing_data_collection 'Bruker APEX2'
_computing_data_reduction 'Bruker SAINT'
_computing_molecular_graphics 'Ortep3 for Windows v2.02 (L.J. Farrugia, J. Appl. Cryst. (1997) 30, 565)'
_computing_publication_material 'enCIFer v1.6.2'
_computing_structure_refinement 'SHELXL-2014/7 (Sheldrick, 2014)'
_computing_structure_solution 'SHELXS-97 (Sheldrick 2008)'
_diffrn_ambient_temperature 296(2)
_diffrn_measured_fraction_theta_full 0.983
_diffrn_measured_fraction_theta_max 0.983
_diffrn_measurement_device_type 'Bruker APEX-II CCD'
_diffrn_measurement_method '\f and \w scans'
_diffrn_radiation_probe x-ray
_diffrn_radiation_type MoK\a
_diffrn_radiation_wavelength 0.71073
_diffrn_reflns_av_R_equivalents 0.1607
_diffrn_reflns_av_unetI/netI 0.0986
_diffrn_reflns_Laue_measured_fraction_full 0.983
_diffrn_reflns_Laue_measured_fraction_max 0.983
_diffrn_reflns_limit_h_max 36
_diffrn_reflns_limit_h_min -35
_diffrn_reflns_limit_k_max 5
_diffrn_reflns_limit_k_min -5
_diffrn_reflns_limit_l_max 27
_diffrn_reflns_limit_l_min -27
_diffrn_reflns_number 19042
_diffrn_reflns_point_group_measured_fraction_full 0.983
_diffrn_reflns_point_group_measured_fraction_max 0.983
_diffrn_reflns_theta_full 25.207
_diffrn_reflns_theta_max 25.207
_diffrn_reflns_theta_min 2.649
_diffrn_source 'sealed tube'
_exptl_absorpt_coefficient_mu 0.097
_exptl_absorpt_correction_T_max 0.998
_exptl_absorpt_correction_T_min 0.983
_exptl_absorpt_correction_type multi-scan
_exptl_absorpt_process_details 'SADABS,  G. M. Sheldrick, 1996'
_exptl_crystal_colour orange
_exptl_crystal_density_diffrn 1.300
_exptl_crystal_description prism
_exptl_crystal_F_000 1248
_exptl_crystal_size_max 0.180
_exptl_crystal_size_mid 0.040
_exptl_crystal_size_min 0.020
_refine_diff_density_max 0.235
_refine_diff_density_min -0.169
_refine_diff_density_rms 0.039
_refine_ls_extinction_coef 0.0025(5)
_refine_ls_extinction_expression Fc^*^=kFc[1+0.001xFc^2^\l^3^/sin(2\q)]^-1/4^
_refine_ls_extinction_method 'SHELXL-2014/7 (Sheldrick 2014'
_refine_ls_goodness_of_fit_ref 0.962
_refine_ls_hydrogen_treatment mixed
_refine_ls_matrix_type full
_refine_ls_number_parameters 199
_refine_ls_number_reflns 2647
_refine_ls_number_restraints 3
_refine_ls_restrained_S_all 0.962
_refine_ls_R_factor_all 0.1674
_refine_ls_R_factor_gt 0.0624
_refine_ls_shift/su_max 0.000
_refine_ls_shift/su_mean 0.000
_refine_ls_structure_factor_coef Fsqd
_refine_ls_weighting_details 'w=1/[\s^2^(Fo^2^)+(0.0618P)^2^] where P=(Fo^2^+2Fc^2^)/3'
_refine_ls_weighting_scheme calc
_refine_ls_wR_factor_gt 0.1181
_refine_ls_wR_factor_ref 0.1401
_reflns_Friedel_coverage 0.000
_reflns_number_gt 1261
_reflns_number_total 2647
_reflns_threshold_expression 'I > 2\s(I)'
_cod_data_source_file jo8b02823_si_002.cif
_cod_data_source_block shelx
_cod_original_sg_symbol_Hall '-C 2yn'
_cod_original_sg_symbol_H-M 'C 2/c'
_cod_database_code 4034272
_shelx_shelxl_version_number 2014/7
_shelx_space_group_comment
;
The symmetry employed for this shelxl refinement is uniquely defined
by the following loop, which should always be used as a source of
symmetry information in preference to the above space-group names.
They are only intended as comments.
;
_shelx_estimated_absorpt_t_min 0.983
_shelx_estimated_absorpt_t_max 0.998

loop_
_space_group_symop_operation_xyz
'x, y, z'
'-x, y, -z+1/2'
'x+1/2, y+1/2, z'
'-x+1/2, y+1/2, -z+1/2'
'-x, -y, -z'
'x, -y, z-1/2'
'-x+1/2, -y+1/2, -z'
'x+1/2, -y+1/2, z-1/2'

loop_
_atom_site_label
_atom_site_type_symbol
_atom_site_fract_x
_atom_site_fract_y
_atom_site_fract_z
_atom_site_U_iso_or_equiv
_atom_site_adp_type
_atom_site_occupancy
_atom_site_site_symmetry_order
_atom_site_calc_flag
_atom_site_refinement_flags_posn
_atom_site_refinement_flags_adp
N2 N 0.68866(9) 0.3607(5) 0.62843(11) 0.0476(7) Uani 1 1 d . .
O4 O 0.49847(9) 0.7498(6) 0.46907(14) 0.0832(8) Uani 1 1 d D .
O1 O 0.58461(8) 0.6689(5) 0.46630(12) 0.0755(7) Uani 1 1 d . .
N1 N 0.62676(9) 0.3758(5) 0.43833(11) 0.0474(6) Uani 1 1 d . .
O2 O 0.67631(11) 1.3263(5) 0.83955(14) 0.0932(9) Uani 1 1 d . .
C8 C 0.64762(12) 0.4349(6) 0.62192(13) 0.0452(8) Uani 1 1 d . .
H8 H 0.6175 0.3526 0.5886 0.054 Uiso 1 1 calc R U
C10 C 0.68910(11) 0.7431(6) 0.72304(13) 0.0455(8) Uani 1 1 d . .
H10 H 0.7205 0.6731 0.7351 0.055 Uiso 1 1 calc R U
N3 N 0.63686(15) 1.2519(6) 0.78803(16) 0.0665(8) Uani 1 1 d . .
C9 C 0.64573(10) 0.6479(6) 0.66534(13) 0.0404(7) Uani 1 1 d . .
C11 C 0.68649(11) 0.9412(6) 0.76330(14) 0.0481(8) Uani 1 1 d . .
H11 H 0.7158 1.0052 0.8024 0.058 Uiso 1 1 calc R U
O3 O 0.59521(12) 1.3410(6) 0.77054(15) 0.1035(10) Uani 1 1 d . .
C6 C 0.70886(10) 0.2412(6) 0.54243(14) 0.0515(8) Uani 1 1 d . .
H6A H 0.7115 0.0872 0.5184 0.062 Uiso 1 1 calc R U
H6B H 0.7429 0.3092 0.5739 0.062 Uiso 1 1 calc R U
C5 C 0.67786(11) 0.4614(6) 0.49060(14) 0.0506(8) Uani 1 1 d . .
H5A H 0.6757 0.6168 0.5147 0.061 Uiso 1 1 calc R U
H5B H 0.6954 0.5188 0.4684 0.061 Uiso 1 1 calc R U
C7 C 0.68669(11) 0.1455(6) 0.58356(15) 0.0540(8) Uani 1 1 d . .
H7A H 0.6517 0.0900 0.5525 0.065 Uiso 1 1 calc R U
H7B H 0.7056 -0.0105 0.6110 0.065 Uiso 1 1 calc R U
C12 C 0.63969(12) 1.0415(6) 0.74436(15) 0.0474(8) Uani 1 1 d . .
C14 C 0.59931(11) 0.7538(7) 0.64823(15) 0.0577(9) Uani 1 1 d . .
H14 H 0.5698 0.6889 0.6096 0.069 Uiso 1 1 calc R U
C1 C 0.58512(12) 0.4803(7) 0.43141(16) 0.0577(9) Uani 1 1 d . .
C13 C 0.59584(12) 0.9538(7) 0.68731(16) 0.0608(9) Uani 1 1 d . .
H13 H 0.5646 1.0266 0.6751 0.073 Uiso 1 1 calc R U
C4 C 0.61738(12) 0.1624(6) 0.38934(15) 0.0612(9) Uani 1 1 d . .
H4A H 0.6289 -0.0119 0.4121 0.073 Uiso 1 1 calc R U
H4B H 0.6344 0.2011 0.3653 0.073 Uiso 1 1 calc R U
C3 C 0.56006(13) 0.1649(7) 0.34038(17) 0.0805(11) Uani 1 1 d . .
H3A H 0.5508 0.2450 0.2968 0.097 Uiso 1 1 calc R U
H3B H 0.5465 -0.0179 0.3323 0.097 Uiso 1 1 calc R U
C2 C 0.54004(13) 0.3328(8) 0.37516(19) 0.0826(11) Uani 1 1 d . .
H2A H 0.5146 0.4599 0.3431 0.099 Uiso 1 1 calc R U
H2B H 0.5250 0.2179 0.3937 0.099 Uiso 1 1 calc R U
H4C H 0.5248(10) 0.748(7) 0.4612(16) 0.090(12) Uiso 1 1 d D .
H4D H 0.510(2) 0.836(13) 0.511(2) 0.32(5) Uiso 1 1 d D .

loop_
_atom_site_aniso_label
_atom_site_aniso_U_11
_atom_site_aniso_U_22
_atom_site_aniso_U_33
_atom_site_aniso_U_23
_atom_site_aniso_U_13
_atom_site_aniso_U_12
N2 0.0542(16) 0.0484(16) 0.0421(14) -0.0050(12) 0.0270(13) 0.0016(13)
O4 0.0578(16) 0.104(2) 0.0877(19) -0.0129(15) 0.0391(14) 0.0080(14)
O1 0.0708(16) 0.0757(17) 0.0960(18) -0.0058(15) 0.0553(14) 0.0090(13)
N1 0.0528(16) 0.0447(15) 0.0474(15) -0.0039(12) 0.0287(13) -0.0017(13)
O2 0.122(2) 0.089(2) 0.0839(19) -0.0348(16) 0.0649(18) -0.0198(17)
C8 0.0494(19) 0.0458(19) 0.0368(17) 0.0018(15) 0.0206(15) -0.0050(16)
C10 0.0418(18) 0.054(2) 0.0386(17) -0.0009(15) 0.0201(15) 0.0025(15)
N3 0.102(3) 0.053(2) 0.067(2) -0.0012(17) 0.060(2) -0.0018(19)
C9 0.0398(18) 0.0433(18) 0.0379(16) 0.0000(14) 0.0207(14) -0.0025(15)
C11 0.0509(19) 0.052(2) 0.0389(17) -0.0011(16) 0.0224(15) -0.0092(16)
O3 0.121(2) 0.094(2) 0.123(2) -0.0079(17) 0.083(2) 0.0294(18)
C6 0.0532(19) 0.054(2) 0.0507(18) -0.0060(16) 0.0303(16) 0.0047(16)
C5 0.059(2) 0.0451(19) 0.0572(19) -0.0023(16) 0.0375(17) -0.0043(16)
C7 0.069(2) 0.048(2) 0.0505(18) 0.0020(16) 0.0353(17) 0.0068(16)
C12 0.063(2) 0.0434(19) 0.0463(19) 0.0017(16) 0.0367(17) -0.0008(17)
C14 0.0404(19) 0.072(2) 0.0515(19) -0.0131(18) 0.0187(15) -0.0064(17)
C1 0.059(2) 0.058(2) 0.064(2) 0.0059(19) 0.0376(19) 0.006(2)
C13 0.049(2) 0.071(2) 0.063(2) -0.0048(19) 0.0304(19) 0.0064(18)
C4 0.082(3) 0.046(2) 0.057(2) -0.0021(17) 0.0381(19) 0.0002(18)
C3 0.078(3) 0.079(3) 0.060(2) -0.003(2) 0.021(2) -0.011(2)
C2 0.060(2) 0.085(3) 0.087(3) -0.003(2) 0.028(2) -0.010(2)

loop_
_atom_type_symbol
_atom_type_description
_atom_type_scat_dispersion_real
_atom_type_scat_dispersion_imag
_atom_type_scat_source
C C 0.0033 0.0016 'International Tables Vol C Tables 4.2.6.8 and 6.1.1.4'
H H 0.0000 0.0000 'International Tables Vol C Tables 4.2.6.8 and 6.1.1.4'
N N 0.0061 0.0033 'International Tables Vol C Tables 4.2.6.8 and 6.1.1.4'
O O 0.0106 0.0060 'International Tables Vol C Tables 4.2.6.8 and 6.1.1.4'

loop_
_geom_angle_atom_site_label_1
_geom_angle_atom_site_label_2
_geom_angle_atom_site_label_3
_geom_angle
C8 N2 C7 118.2(2)
H4C O4 H4D 109(4)
C1 N1 C5 123.7(3)
C1 N1 C4 114.3(3)
C5 N1 C4 122.0(2)
N2 C8 C9 122.3(3)
N2 C8 H8 118.9
C9 C8 H8 118.9
C9 C10 C11 120.8(3)
C9 C10 H10 119.6
C11 C10 H10 119.6
O3 N3 O2 123.6(3)
O3 N3 C12 117.9(3)
O2 N3 C12 118.5(3)
C10 C9 C14 118.9(3)
C10 C9 C8 121.7(3)
C14 C9 C8 119.4(3)
C12 C11 C10 118.5(3)
C12 C11 H11 120.8
C10 C11 H11 120.8
C7 C6 C5 113.9(2)
C7 C6 H6A 108.8
C5 C6 H6A 108.8
C7 C6 H6B 108.8
C5 C6 H6B 108.8
H6A C6 H6B 107.7
N1 C5 C6 113.5(2)
N1 C5 H5A 108.9
C6 C5 H5A 108.9
N1 C5 H5B 108.9
C6 C5 H5B 108.9
H5A C5 H5B 107.7
N2 C7 C6 110.9(2)
N2 C7 H7A 109.5
C6 C7 H7A 109.5
N2 C7 H7B 109.5
C6 C7 H7B 109.5
H7A C7 H7B 108.0
C13 C12 C11 122.5(3)
C13 C12 N3 119.0(3)
C11 C12 N3 118.4(3)
C13 C14 C9 121.3(3)
C13 C14 H14 119.3
C9 C14 H14 119.3
O1 C1 N1 124.6(3)
O1 C1 C2 126.7(3)
N1 C1 C2 108.6(3)
C12 C13 C14 118.0(3)
C12 C13 H13 121.0
C14 C13 H13 121.0
N1 C4 C3 103.8(2)
N1 C4 H4A 111.0
C3 C4 H4A 111.0
N1 C4 H4B 111.0
C3 C4 H4B 111.0
H4A C4 H4B 109.0
C2 C3 C4 105.4(3)
C2 C3 H3A 110.7
C4 C3 H3A 110.7
C2 C3 H3B 110.7
C4 C3 H3B 110.7
H3A C3 H3B 108.8
C1 C2 C3 105.4(3)
C1 C2 H2A 110.7
C3 C2 H2A 110.7
C1 C2 H2B 110.7
C3 C2 H2B 110.7
H2A C2 H2B 108.8

loop_
_geom_bond_atom_site_label_1
_geom_bond_atom_site_label_2
_geom_bond_distance
N2 C8 1.260(3)
N2 C7 1.461(3)
O4 H4C 0.930(17)
O4 H4D 0.93(2)
O1 C1 1.236(3)
N1 C1 1.324(4)
N1 C5 1.453(3)
N1 C4 1.455(3)
O2 N3 1.223(3)
C8 C9 1.475(4)
C8 H8 0.9300
C10 C9 1.376(3)
C10 C11 1.381(4)
C10 H10 0.9300
N3 O3 1.217(3)
N3 C12 1.482(4)
C9 C14 1.382(4)
C11 C12 1.371(4)
C11 H11 0.9300
C6 C7 1.518(4)
C6 C5 1.518(4)
C6 H6A 0.9700
C6 H6B 0.9700
C5 H5A 0.9700
C5 H5B 0.9700
C7 H7A 0.9700
C7 H7B 0.9700
C12 C13 1.365(4)
C14 C13 1.379(4)
C14 H14 0.9300
C1 C2 1.495(4)
C13 H13 0.9300
C4 C3 1.519(4)
C4 H4A 0.9700
C4 H4B 0.9700
C3 C2 1.502(5)
C3 H3A 0.9700
C3 H3B 0.9700
C2 H2A 0.9700
C2 H2B 0.9700

loop_
_geom_torsion_atom_site_label_1
_geom_torsion_atom_site_label_2
_geom_torsion_atom_site_label_3
_geom_torsion_atom_site_label_4
_geom_torsion
C7 N2 C8 C9 179.2(2)
C11 C10 C9 C14 -0.1(4)
C11 C10 C9 C8 -179.5(2)
N2 C8 C9 C10 -11.8(4)
N2 C8 C9 C14 168.7(3)
C9 C10 C11 C12 -0.1(4)
C1 N1 C5 C6 114.9(3)
C4 N1 C5 C6 -64.3(3)
C7 C6 C5 N1 -61.9(3)
C8 N2 C7 C6 122.3(3)
C5 C6 C7 N2 -66.7(3)
C10 C11 C12 C13 -0.3(4)
C10 C11 C12 N3 179.3(2)
O3 N3 C12 C13 -0.9(4)
O2 N3 C12 C13 179.0(3)
O3 N3 C12 C11 179.5(3)
O2 N3 C12 C11 -0.6(4)
C10 C9 C14 C13 0.7(4)
C8 C9 C14 C13 -179.8(3)
C5 N1 C1 O1 3.2(5)
C4 N1 C1 O1 -177.6(3)
C5 N1 C1 C2 -176.9(3)
C4 N1 C1 C2 2.3(3)
C11 C12 C13 C14 0.9(5)
N3 C12 C13 C14 -178.7(2)
C9 C14 C13 C12 -1.1(5)
C1 N1 C4 C3 7.3(3)
C5 N1 C4 C3 -173.4(2)
N1 C4 C3 C2 -13.6(3)
O1 C1 C2 C3 168.8(3)
N1 C1 C2 C3 -11.1(4)
C4 C3 C2 C1 15.1(4)
